data_1504728
loop_
_publ_author_name
'Hobson, Stephen J.'
'Parkin, Andrew'
'Marquez, Rodolfo'

_publ_section_title
;
 Oxidative rearrangements of isobenzofurans: studies toward the synthesis
 of the ajudazols.
;
_journal_issue 13
_journal_name_full 'Organic letters'
_journal_page_first 2813
_journal_page_last 2816
_journal_paper_doi 10.1021/ol8009336
_journal_volume 10
_journal_year 2008
_chemical_formula_moiety 'C16 H17 N1 O4'
_chemical_formula_sum 'C16 H17 N O4'
_chemical_formula_weight 287.32
_space_group_IT_number 14
_symmetry_cell_setting monoclinic
_symmetry_space_group_name_Hall '-P 2yn'
_symmetry_space_group_name_H-M 'P 1 21/n 1'
_atom_sites_solution_hydrogens geom
_atom_sites_solution_primary direct
_audit_creation_date 08-02-03
_audit_creation_method CRYSTALS_ver_12.84
_cell_angle_alpha 90
_cell_angle_beta 94.832(2)
_cell_angle_gamma 90
_cell_formula_units_Z 4
_cell_length_a 8.3707(4)
_cell_length_b 7.7537(3)
_cell_length_c 22.1213(10)
_cell_measurement_reflns_used 9796
_cell_measurement_temperature 150
_cell_measurement_theta_max 28
_cell_measurement_theta_min 0
_cell_volume 1430.66(11)
_computing_cell_refinement 'DENZO/SCALEPACK (Otwinowski & Minor, 1997)'
_computing_data_collection 'COLLECT (Nonius, 1997-2001).'
_computing_data_reduction 'DENZO/SCALEPACK (Otwinowski & Minor, 1997)'
_computing_molecular_graphics Mercury
_computing_publication_material 'CRYSTALS (Betteridge et al., 2003)'
_computing_structure_refinement 'CRYSTALS (Betteridge et al., 2003)'
_computing_structure_solution 'SHELXS 86 (Sheldrick, 1986)'
_diffrn_ambient_temperature 150
_diffrn_measured_fraction_theta_full 0.996
_diffrn_measured_fraction_theta_max 0.996
_diffrn_measurement_device_type 'Nonius KappaCCD'
_diffrn_measurement_method '\f & \w scans'
_diffrn_radiation_monochromator graphite
_diffrn_radiation_type 'Mo K\a'
_diffrn_radiation_wavelength 0.71073
_diffrn_reflns_av_R_equivalents 0.0679
_diffrn_reflns_limit_h_max 10
_diffrn_reflns_limit_h_min -10
_diffrn_reflns_limit_k_max 8
_diffrn_reflns_limit_k_min -10
_diffrn_reflns_limit_l_max 26
_diffrn_reflns_limit_l_min -28
_diffrn_reflns_number 9665
_diffrn_reflns_theta_full 27.476
_diffrn_reflns_theta_max 27.476
_diffrn_reflns_theta_min 1.848
_diffrn_standards_number 0
_exptl_absorpt_coefficient_mu 0.096
_exptl_absorpt_correction_type none
_exptl_crystal_colour colourless
_exptl_crystal_density_diffrn 1.334
_exptl_crystal_description block
_exptl_crystal_F_000 608
_exptl_crystal_size_max 0.35
_exptl_crystal_size_mid 0.20
_exptl_crystal_size_min 0.15
_refine_diff_density_max 0.65
_refine_diff_density_min -0.75
_refine_ls_extinction_method None
_refine_ls_goodness_of_fit_ref 0.9678
_refine_ls_hydrogen_treatment mixed
_refine_ls_matrix_type full
_refine_ls_number_parameters 193
_refine_ls_number_reflns 3251
_refine_ls_number_restraints 0
_refine_ls_R_factor_all 0.1063
_refine_ls_R_factor_gt 0.0560
_refine_ls_shift/su_max 0.000191
_refine_ls_structure_factor_coef Fsqd
_refine_ls_weighting_details
;
 Method= Modified Sheldrick 
 w=1/[\s^2^(F^2^) + ( 0.05P)^2^ + 0.77P] 
 ,where P=(max(Fo^2^,0) + 2Fc^2^)/3 
;
_refine_ls_weighting_scheme calc
_refine_ls_wR_factor_all 0.1332
_refine_ls_wR_factor_gt 0.1112
_refine_ls_wR_factor_ref 0.1332
_reflns_limit_h_max 10
_reflns_limit_h_min -10
_reflns_limit_k_max 10
_reflns_limit_k_min 0
_reflns_limit_l_max 28
_reflns_limit_l_min 0
_reflns_number_gt 2030
_reflns_number_total 3251
_reflns_threshold_expression I>2.0\s(I)
_oxford_diffrn_Wilson_B_factor 2.05
_oxford_diffrn_Wilson_scale 5.18
_oxford_refine_ls_scale 0.4526(10)
_oxford_structure_analysis_title 'compound 44'
_cod_data_source_file ol8009336-file006.cif
_cod_data_source_block compound53
_cod_depositor_comments
;
The following automatic conversions were performed:

'_symmetry_cell_setting' value 'Monoclinic' changed to 'monoclinic'
according to /home/saulius/struct/CIF-dictionaries/cif_core.dic
dictionary named 'cif_core.dic' version 2.4.1 from 2010-06-29.

Automatic conversion script
Id: cif_fix_values 1715 2011-07-08 13:25:40Z adriana 
;
_cod_original_sg_symbol_H-M 'P 1 21/n 1 '
_cod_original_formula_sum 'C16 H17 N1 O4'
_cod_database_code 1504728

loop_
_symmetry_equiv_pos_as_xyz
x,y,z
-x,-y,-z
-x+1/2,y+1/2,-z+1/2
x+1/2,-y+1/2,z+1/2

loop_
_atom_site_label
_atom_site_type_symbol
_atom_site_fract_x
_atom_site_fract_y
_atom_site_fract_z
_atom_site_U_iso_or_equiv
_atom_site_occupancy
_atom_site_adp_type
_atom_site_refinement_flags_posn
O1 O -0.16403(18) 0.4218(2) 0.22166(7) 0.0292 1.0000 Uani .
C2 C -0.1633(2) 0.6022(3) 0.20866(10) 0.0237 1.0000 Uani .
C3 C 0.0018(2) 0.6812(3) 0.22180(10) 0.0231 1.0000 Uani .
O4 O 0.10979(16) 0.62712(18) 0.17629(6) 0.0243 1.0000 Uani .
C5 C 0.0582(2) 0.6214(3) 0.11661(10) 0.0242 1.0000 Uani .
O6 O 0.15753(17) 0.5990(2) 0.08082(7) 0.0328 1.0000 Uani .
C7 C -0.1158(2) 0.6406(3) 0.09928(10) 0.0234 1.0000 Uani .
C8 C -0.2250(2) 0.6367(3) 0.14391(10) 0.0236 1.0000 Uani .
C9 C -0.3879(3) 0.6521(3) 0.12609(11) 0.0302 1.0000 Uani .
C10 C -0.4406(3) 0.6687(3) 0.06545(12) 0.0353 1.0000 Uani .
C11 C -0.3320(3) 0.6712(3) 0.02172(11) 0.0345 1.0000 Uani .
C12 C -0.1695(3) 0.6571(3) 0.03836(11) 0.0298 1.0000 Uani .
C13 C 0.0856(2) 0.6289(3) 0.28296(10) 0.0242 1.0000 Uani .
C14 C 0.2496(3) 0.7166(3) 0.29288(11) 0.0316 1.0000 Uani .
C15 C 0.3528(2) 0.6493(3) 0.34656(10) 0.0250 1.0000 Uani .
N16 N 0.5040(2) 0.7236(2) 0.36231(8) 0.0253 1.0000 Uani .
C17 C 0.5601(2) 0.6416(3) 0.41053(10) 0.0248 1.0000 Uani .
O18 O 0.46074(17) 0.51772(19) 0.42868(7) 0.0307 1.0000 Uani .
C19 C 0.3293(2) 0.5254(3) 0.38664(10) 0.0294 1.0000 Uani .
C20 C 0.7129(3) 0.6697(3) 0.44828(11) 0.0312 1.0000 Uani .
C21 C -0.0217(3) 0.6730(3) 0.33366(11) 0.0373 1.0000 Uani .
H21 H -0.2383 0.6587 0.2355 0.0275 1.0000 Uiso R
H31 H -0.0073 0.8074 0.2194 0.0250 1.0000 Uiso R
H91 H -0.4630 0.6514 0.1558 0.0337 1.0000 Uiso R
H101 H -0.5507 0.6779 0.0536 0.0428 1.0000 Uiso R
H111 H -0.3669 0.6825 -0.0193 0.0421 1.0000 Uiso R
H121 H -0.0937 0.6563 0.0094 0.0352 1.0000 Uiso R
H131 H 0.1023 0.5047 0.2822 0.0280 1.0000 Uiso R
H141 H 0.2326 0.8430 0.2981 0.0382 1.0000 Uiso R
H142 H 0.3073 0.6946 0.2568 0.0382 1.0000 Uiso R
H191 H 0.2432 0.4502 0.3897 0.0299 1.0000 Uiso R
H201 H 0.7721 0.5618 0.4520 0.0365 1.0000 Uiso R
H202 H 0.6906 0.7077 0.4878 0.0365 1.0000 Uiso R
H203 H 0.7739 0.7591 0.4301 0.0365 1.0000 Uiso R
H211 H 0.0359 0.6584 0.3729 0.0488 1.0000 Uiso R
H212 H -0.0561 0.7937 0.3304 0.0488 1.0000 Uiso R
H213 H -0.1172 0.5989 0.3311 0.0488 1.0000 Uiso R
H1 H -0.116(3) 0.366(4) 0.1944(13) 0.0500 1.0000 Uiso .

loop_
_atom_site_aniso_label
_atom_site_aniso_U_11
_atom_site_aniso_U_22
_atom_site_aniso_U_33
_atom_site_aniso_U_23
_atom_site_aniso_U_13
_atom_site_aniso_U_12
O1 0.0323(9) 0.0300(9) 0.0257(9) 0.0001(7) 0.0050(7) -0.0047(7)
C2 0.0246(11) 0.0241(11) 0.0228(12) -0.0017(9) 0.0045(9) 0.0016(9)
C3 0.0269(11) 0.0216(11) 0.0207(12) -0.0048(9) 0.0014(9) 0.0028(9)
O4 0.0217(7) 0.0299(8) 0.0214(9) -0.0018(6) 0.0019(6) 0.0004(6)
C5 0.0254(11) 0.0245(11) 0.0225(12) 0.0007(9) 0.0007(9) -0.0028(9)
O6 0.0271(8) 0.0458(10) 0.0262(9) -0.0001(7) 0.0061(7) -0.0017(7)
C7 0.0246(11) 0.0205(11) 0.0246(13) 0.0004(9) -0.0012(9) -0.0021(9)
C8 0.0242(11) 0.0200(11) 0.0263(13) -0.0018(9) 0.0000(9) -0.0005(9)
C9 0.0239(11) 0.0323(13) 0.0344(14) -0.0007(10) 0.0019(10) 0.0027(10)
C10 0.0247(12) 0.0356(14) 0.0435(16) 0.0008(11) -0.0094(11) 0.0001(10)
C11 0.0370(13) 0.0358(14) 0.0283(14) 0.0043(11) -0.0107(11) -0.0034(11)
C12 0.0308(12) 0.0323(13) 0.0261(13) 0.0006(10) 0.0007(9) -0.0032(10)
C13 0.0269(11) 0.0234(11) 0.0221(12) -0.0010(9) 0.0008(9) 0.0007(9)
C14 0.0323(12) 0.0318(13) 0.0293(13) 0.0010(10) -0.0049(10) -0.0054(10)
C15 0.0271(11) 0.0247(11) 0.0228(12) -0.0017(9) 0.0001(9) -0.0013(9)
N16 0.0251(9) 0.0268(10) 0.0233(11) 0.0007(8) -0.0022(8) -0.0007(8)
C17 0.0244(11) 0.0271(12) 0.0233(12) -0.0014(9) 0.0038(9) 0.0029(9)
O18 0.0280(8) 0.0349(9) 0.0286(9) 0.0083(7) -0.0018(7) -0.0006(7)
C19 0.0247(11) 0.0255(12) 0.0374(14) 0.0018(10) -0.0020(10) -0.0018(10)
C20 0.0271(11) 0.0413(14) 0.0247(13) -0.0006(10) -0.0012(9) 0.0035(10)
C21 0.0347(13) 0.0508(16) 0.0260(14) -0.0084(11) 0.0002(10) 0.0118(12)

loop_
_atom_type_symbol
_atom_type_scat_dispersion_real
_atom_type_scat_dispersion_imag
_atom_type_scat_Cromer_Mann_a1
_atom_type_scat_Cromer_Mann_b1
_atom_type_scat_Cromer_Mann_a2
_atom_type_scat_Cromer_Mann_b2
_atom_type_scat_Cromer_Mann_a3
_atom_type_scat_Cromer_Mann_b3
_atom_type_scat_Cromer_Mann_a4
_atom_type_scat_Cromer_Mann_b4
_atom_type_scat_Cromer_Mann_c
_atom_type_scat_source
C 0.0033 0.0016 2.3100 20.8439 1.0200 10.2075 1.5886 0.5687 0.8650 51.6512 0.2156 'International Tables Vol C 4.2.6.8 and 6.1.1.4'
H 0.0000 0.0000 0.4930 10.5109 0.3229 26.1257 0.1402 3.1424 0.0408 57.7998 0.0030 'International Tables Vol C 4.2.6.8 and 6.1.1.4'
N 0.0061 0.0033 12.2126 0.0057 3.1322 9.8933 2.0125 28.9975 1.1663 0.5826 -11.5290 'International Tables Vol C 4.2.6.8 and 6.1.1.4'
O 0.0106 0.0060 3.0485 13.2771 2.2868 5.7011 1.5463 0.3239 0.8670 32.9089 0.2508 'International Tables Vol C 4.2.6.8 and 6.1.1.4'

loop_
_geom_angle_atom_site_label_1
_geom_angle_atom_site_label_2
_geom_angle_atom_site_label_3
_geom_angle
_geom_angle_publ_flag
C2 O1 H1 109.9(18) no
O1 C2 C3 112.09(16) yes
O1 C2 C8 111.02(17) yes
C3 C2 C8 110.16(17) yes
O1 C2 H21 107.2 no
C3 C2 H21 108.5 no
C8 C2 H21 107.7 no
C2 C3 O4 110.88(16) yes
C2 C3 C13 113.95(17) yes
O4 C3 C13 105.59(16) yes
C2 C3 H31 109.0 no
O4 C3 H31 107.3 no
C13 C3 H31 109.9 no
C3 O4 C5 120.89(15) yes
O4 C5 O6 117.60(18) yes
O4 C5 C7 118.30(18) yes
O6 C5 C7 124.1(2) yes
C5 C7 C8 120.06(19) yes
C5 C7 C12 119.35(19) yes
C8 C7 C12 120.56(19) yes
C2 C8 C7 118.84(18) yes
C2 C8 C9 122.28(19) yes
C7 C8 C9 118.7(2) yes
C8 C9 C10 120.5(2) yes
C8 C9 H91 119.6 no
C10 C9 H91 119.9 no
C9 C10 C11 120.4(2) yes
C9 C10 H101 120.2 no
C11 C10 H101 119.4 no
C10 C11 C12 120.2(2) yes
C10 C11 H111 120.7 no
C12 C11 H111 119.1 no
C7 C12 C11 119.7(2) yes
C7 C12 H121 118.6 no
C11 C12 H121 121.7 no
C3 C13 C14 110.41(17) yes
C3 C13 C21 109.63(17) yes
C14 C13 C21 111.67(18) yes
C3 C13 H131 107.6 no
C14 C13 H131 108.2 no
C21 C13 H131 109.1 no
C13 C14 C15 114.10(19) yes
C13 C14 H141 108.5 no
C15 C14 H141 109.1 no
C13 C14 H142 107.7 no
C15 C14 H142 107.0 no
H141 C14 H142 110.4 no
C14 C15 N16 119.93(18) yes
C14 C15 C19 132.0(2) yes
N16 C15 C19 108.08(19) yes
C15 N16 C17 105.02(18) yes
N16 C17 O18 113.77(18) yes
N16 C17 C20 128.8(2) yes
O18 C17 C20 117.36(19) yes
C17 O18 C19 104.15(16) yes
O18 C19 C15 108.98(18) yes
O18 C19 H191 120.0 no
C15 C19 H191 131.0 no
C17 C20 H201 109.3 no
C17 C20 H202 109.5 no
H201 C20 H202 109.0 no
C17 C20 H203 109.3 no
H201 C20 H203 111.6 no
H202 C20 H203 108.1 no
C13 C21 H211 110.7 no
C13 C21 H212 110.3 no
H211 C21 H212 107.4 no
C13 C21 H213 110.6 no
H211 C21 H213 109.0 no
H212 C21 H213 108.8 no

loop_
_geom_bond_atom_site_label_1
_geom_bond_atom_site_label_2
_geom_bond_distance
_geom_bond_publ_flag
O1 C2 1.428(3) yes
O1 H1 0.87(3) no
C2 C3 1.517(3) yes
C2 C8 1.505(3) yes
C2 H21 1.000 no
C3 O4 1.470(2) yes
C3 C13 1.525(3) yes
C3 H31 0.983 no
O4 C5 1.355(2) yes
C5 O6 1.208(2) yes
C5 C7 1.482(3) yes
C7 C8 1.401(3) yes
C7 C12 1.390(3) yes
C8 C9 1.392(3) yes
C9 C10 1.382(3) yes
C9 H91 0.946 no
C10 C11 1.383(3) yes
C10 H101 0.939 no
C11 C12 1.383(3) yes
C11 H111 0.934 no
C12 H121 0.938 no
C13 C14 1.531(3) yes
C13 C21 1.533(3) yes
C13 H131 0.974 no
C14 C15 1.502(3) yes
C14 H141 0.999 no
C14 H142 0.983 no
C15 N16 1.408(3) yes
C15 C19 1.333(3) yes
N16 C17 1.295(3) yes
C17 O18 1.354(2) yes
C17 C20 1.483(3) yes
O18 C19 1.381(3) yes
C19 H191 0.934 no
C20 H201 0.973 no
C20 H202 0.955 no
C20 H203 0.968 no
C21 H211 0.963 no
C21 H212 0.980 no
C21 H213 0.982 no

loop_
_geom_hbond_atom_site_label_D
_geom_hbond_atom_site_label_H
_geom_hbond_atom_site_label_A
_geom_hbond_site_symmetry_A
_geom_hbond_angle_DHA
_geom_hbond_distance_DH
_geom_hbond_distance_HA
_geom_hbond_distance_DA
_geom_hbond_publ_flag
O1 H1 N16 3_545 175 0.87 1.96 2.833(2) yes
